data_2209044
loop_
_publ_author_name
'Zhao, Hong-Jian'
'Li, Ming-Xing'
'Shao, Min'
'Liu, Hong-Jiang'

_publ_section_title
;Aqua(<small>L</small>-aspartato-\k^2^<i>N</i>,<i>O</i>)(2,2'-bipyridine-\k^2^<i>N</i>,<i>N</i>)copper(II)
 pentahydrate
;
_journal_coeditor_code WW2006
_journal_issue 5
_journal_name_full 'Acta Crystallographica Section E'
_journal_page_first m965
_journal_page_last m967
_journal_paper_doi 10.1107/S1600536806011585
_journal_volume 62
_journal_year 2006
_chemical_formula_iupac '[Cu (C4 H5 N O4) (C10 H8 N2) (H2 O)], 5H2 O'
_chemical_formula_moiety 'C14 H15 Cu N3 O5, 5H2 O'
_chemical_formula_sum 'C14 H25 Cu N3 O10'
_chemical_formula_weight 458.91
_chemical_name_systematic
;
Aqua(L-aspartato-\k^2^N,O)(2,2'-bipyridine-\k^2^N,N)copper(II) pentahydrate
;
_space_group_IT_number 14
_symmetry_cell_setting monoclinic
_symmetry_space_group_name_Hall '-P 2ybc'
_symmetry_space_group_name_H-M 'P 1 21/c 1'
_atom_sites_solution_hydrogens geom
_atom_sites_solution_primary direct
_atom_sites_solution_secondary difmap
_audit_creation_method SHELXL-97
_cell_angle_alpha 90.00
_cell_angle_beta 93.0880(10)
_cell_angle_gamma 90.00
_cell_formula_units_Z 4
_cell_length_a 9.0194(3)
_cell_length_b 21.4430(6)
_cell_length_c 10.0189(3)
_cell_measurement_reflns_used 5837
_cell_measurement_temperature 273(2)
_cell_measurement_theta_max 27.4225
_cell_measurement_theta_min 2.2615
_cell_volume 1934.87(10)
_computing_cell_refinement 'SAINT (Bruker, 2000)'
_computing_data_collection 'APEX (Bruker, 2000)'
_computing_data_reduction SAINT
_computing_molecular_graphics 'SHELXTL (Sheldrick, 2000)'
_computing_publication_material SHELXTL
_computing_structure_refinement 'SHELXL97 (Sheldrick, 1997)'
_computing_structure_solution 'SHELXS97 (Sheldrick, 1997)'
_diffrn_ambient_temperature 273(2)
_diffrn_measured_fraction_theta_full 1.000
_diffrn_measured_fraction_theta_max 1.000
_diffrn_measurement_device_type 'Bruker SMART CCD area-detector'
_diffrn_measurement_method \w
_diffrn_radiation_monochromator graphite
_diffrn_radiation_source 'fine-focus sealed tube'
_diffrn_radiation_type MoK\a
_diffrn_radiation_wavelength 0.71073
_diffrn_reflns_av_R_equivalents 0.0217
_diffrn_reflns_av_sigmaI/netI 0.0133
_diffrn_reflns_limit_h_max 10
_diffrn_reflns_limit_h_min -10
_diffrn_reflns_limit_k_max 25
_diffrn_reflns_limit_k_min -22
_diffrn_reflns_limit_l_max 11
_diffrn_reflns_limit_l_min -11
_diffrn_reflns_number 21692
_diffrn_reflns_theta_full 25.00
_diffrn_reflns_theta_max 25.00
_diffrn_reflns_theta_min 1.90
_diffrn_standards_decay_% 0
_diffrn_standards_interval_count 0
_diffrn_standards_interval_time 0
_diffrn_standards_number 0
_exptl_absorpt_coefficient_mu 1.187
_exptl_absorpt_correction_T_max 0.9110
_exptl_absorpt_correction_T_min 0.7972
_exptl_absorpt_correction_type multi-scan
_exptl_absorpt_process_details '(SADABS; Sheldrick, 1996)'
_exptl_crystal_colour blue
_exptl_crystal_density_diffrn 1.575
_exptl_crystal_density_method 'not measured'
_exptl_crystal_description block
_exptl_crystal_F_000 956
_exptl_crystal_size_max 0.20
_exptl_crystal_size_mid 0.10
_exptl_crystal_size_min 0.08
_refine_diff_density_max 0.247
_refine_diff_density_min -0.236
_refine_ls_extinction_method none
_refine_ls_goodness_of_fit_ref 1.055
_refine_ls_hydrogen_treatment refall
_refine_ls_matrix_type full
_refine_ls_number_parameters 353
_refine_ls_number_reflns 3404
_refine_ls_number_restraints 1
_refine_ls_restrained_S_all 1.055
_refine_ls_R_factor_all 0.0262
_refine_ls_R_factor_gt 0.0232
_refine_ls_shift/su_max 0.001
_refine_ls_shift/su_mean 0.000
_refine_ls_structure_factor_coef Fsqd
_refine_ls_weighting_details 'calc w=1/[\s^2^(Fo^2^)+(0.0343P)^2^+0.7615P] where P=(Fo^2^+2Fc^2^)/3'
_refine_ls_weighting_scheme calc
_refine_ls_wR_factor_gt 0.0613
_refine_ls_wR_factor_ref 0.0629
_reflns_number_gt 3100
_reflns_number_total 3404
_reflns_threshold_expression I>2\s(I)
_cod_data_source_file ww2006.cif
_cod_data_source_block I
_cod_depositor_comments
;
The following automatic conversions were performed:
'_symmetry_cell_setting' value 'Monoclinic' changed to 'monoclinic'
according to '/home/saulius/struct/CIF-dictionaries/cif_core.dic'
dictionary named 'cif_core.dic' version 2.4.1 from 2010-06-29.

Automatic conversion script
Id: cif_fix_enum 1527 2010-12-29 10:47:43Z saulius 

The following automatic conversions were performed:

'_symmetry_cell_setting' value 'Monoclinic' changed to 'monoclinic'
according to /home/saulius/struct/CIF-dictionaries/cif_core.dic
dictionary named 'cif_core.dic' version 2.4.1 from 2010-06-29.

Automatic conversion script
Id: cif_fix_values 1715 2011-07-08 13:25:40Z adriana 
;
_cod_original_cell_volume 1934.90(10)
_cod_original_sg_symbol_H-M 'P 21/c'
_cod_database_code 2209044

loop_
_symmetry_equiv_pos_as_xyz
'x, y, z'
'-x, y+1/2, -z+1/2'
'-x, -y, -z'
'x, -y-1/2, z-1/2'

loop_
_atom_site_type_symbol
_atom_site_label
_atom_site_fract_x
_atom_site_fract_y
_atom_site_fract_z
_atom_site_U_iso_or_equiv
_atom_site_adp_type
_atom_site_calc_flag
_atom_site_refinement_flags
_atom_site_occupancy
C C1 0.2834(2) 0.54216(9) 1.04546(19) 0.0353(4) Uani d . 1
C C2 0.2630(2) 0.60181(10) 1.0931(2) 0.0422(5) Uani d . 1
C C3 0.1498(2) 0.63753(10) 1.0363(2) 0.0449(5) Uani d . 1
C C4 0.0596(2) 0.61347(9) 0.9340(2) 0.0397(4) Uani d . 1
C C5 0.08520(19) 0.55369(8) 0.88975(17) 0.0297(4) Uani d . 1
C C6 -0.00209(19) 0.52279(8) 0.77916(17) 0.0303(4) Uani d . 1
C C7 -0.1235(2) 0.54951(11) 0.7105(2) 0.0469(5) Uani d . 1
C C8 -0.1965(3) 0.51606(12) 0.6093(2) 0.0534(6) Uani d . 1
C C9 -0.1480(2) 0.45769(11) 0.5779(2) 0.0471(5) Uani d . 1
C C10 -0.0271(2) 0.43364(9) 0.6496(2) 0.0391(4) Uani d . 1
C C11 0.39340(18) 0.34863(8) 1.00320(17) 0.0302(4) Uani d . 1
C C12 0.35137(18) 0.31592(8) 0.87079(17) 0.0271(3) Uani d . 1
C C13 0.3349(2) 0.24565(8) 0.88384(19) 0.0296(4) Uani d . 1
C C14 0.22592(19) 0.22565(8) 0.98616(17) 0.0300(4) Uani d . 1
Cu Cu1 0.21685(2) 0.434252(9) 0.867035(19) 0.02695(8) Uani d . 1
H H1 0.353(2) 0.5168(9) 1.0778(19) 0.031(5) Uiso d . 1
H H2 0.324(3) 0.6152(11) 1.160(2) 0.053(7) Uiso d . 1
H H3 0.137(3) 0.6768(12) 1.068(2) 0.054(6) Uiso d . 1
H H4 -0.014(3) 0.6351(11) 0.897(2) 0.050(6) Uiso d . 1
H H5 -0.154(3) 0.5889(12) 0.734(2) 0.052(6) Uiso d . 1
H H6 -0.280(3) 0.5332(13) 0.570(3) 0.074(8) Uiso d . 1
H H7 -0.196(3) 0.4327(10) 0.508(3) 0.054(7) Uiso d . 1
H H8 0.008(2) 0.3932(10) 0.632(2) 0.044(6) Uiso d . 1
H H9 0.404(3) 0.5063(14) 0.733(3) 0.059(8) Uiso d . 1
H H10 0.428(3) 0.4529(12) 0.678(3) 0.051(7) Uiso d . 1
H H11 0.147(2) 0.3287(10) 0.836(2) 0.033(6) Uiso d . 1
H H13 0.434(2) 0.3241(8) 0.8172(18) 0.025(4) Uiso d . 1
H H14 0.424(2) 0.2274(10) 0.908(2) 0.042(6) Uiso d . 1
H H15 0.304(2) 0.2285(9) 0.803(2) 0.039(5) Uiso d . 1
H H16 0.568(3) 0.3841(13) 0.240(3) 0.053(9) Uiso d . 1
H H17 0.685(5) 0.377(2) 0.301(5) 0.16(2) Uiso d . 1
H H19 0.885(4) 0.3054(19) 0.339(4) 0.102(14) Uiso d . 1
H H18 0.812(8) 0.307(3) 0.430(6) 0.27(4) Uiso d D 1
H H20 0.603(4) 0.2469(18) 0.115(4) 0.110(13) Uiso d . 1
H H21 0.615(4) 0.1906(16) 0.113(3) 0.079(12) Uiso d . 1
H H23 0.866(4) 0.2227(14) 0.174(3) 0.080(10) Uiso d . 1
H H22 0.997(3) 0.2394(13) 0.157(3) 0.064(9) Uiso d . 1
H H25 0.414(3) 0.1274(12) 0.027(3) 0.056(8) Uiso d . 1
H H24 0.515(3) 0.1051(14) -0.038(3) 0.083(10) Uiso d . 1
N N1 0.19590(15) 0.51852(6) 0.94600(14) 0.0286(3) Uani d . 1
N N2 0.04471(16) 0.46506(7) 0.74881(14) 0.0300(3) Uani d . 1
N N3 0.21798(17) 0.34646(7) 0.80844(16) 0.0274(3) Uani d . 1
O O1 0.34246(15) 0.40355(6) 1.01718(12) 0.0363(3) Uani d . 1
O O2 0.47864(15) 0.32287(6) 1.08694(13) 0.0412(3) Uani d . 1
O O3 0.13927(15) 0.26540(6) 1.02745(15) 0.0435(3) Uani d . 1
O O4 0.23005(16) 0.16948(6) 1.02283(14) 0.0441(3) Uani d . 1
O O5 0.40526(18) 0.46956(8) 0.74360(17) 0.0463(4) Uani d . 1
O O6 0.6063(3) 0.39998(8) 0.28706(18) 0.0540(4) Uani d . 1
O O7 0.4866(2) 0.10876(8) 0.03831(18) 0.0480(4) Uani d . 1
O O8 0.6535(3) 0.21492(12) 0.1238(3) 0.0993(10) Uani d . 1
O O9 0.8536(4) 0.33075(12) 0.3771(3) 0.1023(10) Uani d D 1
O O10 0.9440(2) 0.23383(8) 0.21627(17) 0.0490(4) Uani d . 1
H H12 0.217(2) 0.3420(9) 0.722(2) 0.038(6) Uiso d . 1

loop_
_atom_site_aniso_label
_atom_site_aniso_U_11
_atom_site_aniso_U_22
_atom_site_aniso_U_33
_atom_site_aniso_U_12
_atom_site_aniso_U_13
_atom_site_aniso_U_23
C1 0.0328(9) 0.0345(10) 0.0386(10) -0.0022(8) 0.0016(8) -0.0040(8)
C2 0.0440(11) 0.0414(12) 0.0418(11) -0.0129(9) 0.0076(9) -0.0143(9)
C3 0.0566(13) 0.0277(10) 0.0518(12) -0.0032(9) 0.0156(10) -0.0124(9)
C4 0.0461(11) 0.0278(10) 0.0461(11) 0.0079(9) 0.0108(9) -0.0021(9)
C5 0.0332(9) 0.0243(8) 0.0323(9) 0.0015(7) 0.0090(7) 0.0018(7)
C6 0.0313(9) 0.0282(9) 0.0316(9) 0.0033(7) 0.0044(7) 0.0040(7)
C7 0.0487(12) 0.0405(12) 0.0507(12) 0.0169(10) -0.0039(10) 0.0012(10)
C8 0.0456(12) 0.0581(15) 0.0545(13) 0.0133(11) -0.0157(10) 0.0035(11)
C9 0.0458(11) 0.0493(13) 0.0446(12) -0.0004(10) -0.0128(9) -0.0019(10)
C10 0.0435(11) 0.0325(11) 0.0402(11) 0.0001(8) -0.0075(8) -0.0020(8)
C11 0.0303(9) 0.0273(9) 0.0327(9) -0.0017(7) 0.0003(7) 0.0038(7)
C12 0.0277(8) 0.0240(8) 0.0298(9) 0.0009(7) 0.0037(7) 0.0031(7)
C13 0.0350(9) 0.0232(9) 0.0308(9) 0.0049(7) 0.0037(7) -0.0001(7)
C14 0.0333(9) 0.0268(9) 0.0298(9) -0.0008(7) -0.0004(7) 0.0014(7)
Cu1 0.03180(13) 0.02038(12) 0.02817(13) 0.00241(8) -0.00305(8) -0.00112(8)
N1 0.0304(7) 0.0246(7) 0.0309(7) -0.0006(6) 0.0031(6) -0.0019(6)
N2 0.0321(7) 0.0254(7) 0.0321(8) 0.0015(6) -0.0014(6) 0.0008(6)
N3 0.0314(8) 0.0232(7) 0.0274(8) -0.0005(6) -0.0008(6) 0.0011(6)
O1 0.0479(7) 0.0271(7) 0.0326(7) 0.0054(6) -0.0092(5) -0.0036(5)
O2 0.0473(8) 0.0348(7) 0.0399(7) 0.0063(6) -0.0126(6) 0.0029(6)
O3 0.0456(8) 0.0333(7) 0.0535(9) 0.0095(6) 0.0216(6) 0.0077(6)
O4 0.0578(8) 0.0251(7) 0.0509(8) 0.0023(6) 0.0166(7) 0.0092(6)
O5 0.0572(9) 0.0372(9) 0.0460(9) -0.0058(7) 0.0163(7) -0.0036(7)
O6 0.0726(12) 0.0465(10) 0.0428(9) -0.0149(9) 0.0021(8) -0.0077(8)
O7 0.0501(9) 0.0436(9) 0.0510(10) 0.0066(7) 0.0092(8) 0.0097(7)
O8 0.0589(12) 0.0478(12) 0.185(3) 0.0065(11) -0.0480(15) -0.0081(15)
O9 0.170(3) 0.0701(15) 0.0654(14) 0.0437(17) -0.0049(15) -0.0084(12)
O10 0.0436(9) 0.0599(10) 0.0441(9) 0.0039(7) 0.0072(8) 0.0105(7)

loop_
_atom_type_symbol
_atom_type_description
_atom_type_scat_dispersion_real
_atom_type_scat_dispersion_imag
_atom_type_scat_source
C C 0.0033 0.0016 'International Tables Vol C Tables 4.2.6.8 and 6.1.1.4'
H H 0.0000 0.0000 'International Tables Vol C Tables 4.2.6.8 and 6.1.1.4'
N N 0.0061 0.0033 'International Tables Vol C Tables 4.2.6.8 and 6.1.1.4'
O O 0.0106 0.0060 'International Tables Vol C Tables 4.2.6.8 and 6.1.1.4'
Cu Cu 0.3201 1.2651 'International Tables Vol C Tables 4.2.6.8 and 6.1.1.4'

loop_
_geom_angle_atom_site_label_1
_geom_angle_atom_site_label_2
_geom_angle_atom_site_label_3
_geom_angle
_geom_angle_publ_flag
N1 C1 C2 121.62(19) ?
N1 C1 H1 115.0(13) ?
C2 C1 H1 123.4(13) ?
C3 C2 C1 118.88(19) ?
C3 C2 H2 123.1(15) ?
C1 C2 H2 118.0(15) ?
C4 C3 C2 119.72(19) ?
C4 C3 H3 121.6(15) ?
C2 C3 H3 118.7(15) ?
C3 C4 C5 119.1(2) ?
C3 C4 H4 121.5(15) ?
C5 C4 H4 119.4(15) ?
N1 C5 C4 121.17(17) ?
N1 C5 C6 114.44(15) ?
C4 C5 C6 124.39(17) ?
N2 C6 C7 121.10(17) ?
N2 C6 C5 114.80(15) ?
C7 C6 C5 124.10(17) ?
C8 C7 C6 118.9(2) ?
C8 C7 H5 121.7(14) ?
C6 C7 H5 119.4(15) ?
C9 C8 C7 119.91(19) ?
C9 C8 H6 122.6(18) ?
C7 C8 H6 117.4(18) ?
C8 C9 C10 118.6(2) ?
C8 C9 H7 122.4(14) ?
C10 C9 H7 119.0(14) ?
N2 C10 C9 122.55(19) ?
N2 C10 H8 116.3(13) ?
C9 C10 H8 121.1(13) ?
O2 C11 O1 123.55(16) y
O2 C11 C12 119.94(15) ?
O1 C11 C12 116.41(14) ?
N3 C12 C13 113.23(14) ?
N3 C12 C11 108.74(13) ?
C13 C12 C11 113.60(14) ?
N3 C12 H13 108.9(10) ?
C13 C12 H13 108.2(11) ?
C11 C12 H13 103.7(11) ?
C14 C13 C12 114.03(14) ?
C14 C13 H14 107.1(13) ?
C12 C13 H14 110.9(13) ?
C14 C13 H15 107.8(13) ?
C12 C13 H15 110.2(13) ?
H14 C13 H15 106.5(18) ?
O3 C14 O4 124.64(17) ?
O3 C14 C13 118.19(15) ?
O4 C14 C13 117.17(15) ?
O1 Cu1 N3 83.98(6) y
O1 Cu1 N1 93.66(5) y
N3 Cu1 N1 171.65(6) y
O1 Cu1 N2 164.41(6) y
N3 Cu1 N2 98.88(6) y
N1 Cu1 N2 81.30(6) y
O1 Cu1 O5 96.40(6) y
N3 Cu1 O5 98.01(7) ?
N1 Cu1 O5 90.21(6) ?
N2 Cu1 O5 98.36(6) ?
C1 N1 C5 119.53(15) ?
C1 N1 Cu1 125.23(13) ?
C5 N1 Cu1 115.22(11) ?
C10 N2 C6 119.00(15) ?
C10 N2 Cu1 126.78(12) ?
C6 N2 Cu1 114.18(11) ?
C12 N3 Cu1 108.31(10) y
C12 N3 H11 107.0(14) ?
Cu1 N3 H11 109.2(14) ?
C12 N3 H12 109.6(14) ?
Cu1 N3 H12 113.6(14) ?
H11 N3 H12 109(2) ?
C11 O1 Cu1 115.18(11) y
Cu1 O5 H9 113.4(19) ?
Cu1 O5 H10 122.8(18) ?
H9 O5 H10 110(3) ?
H16 O6 H17 102(4) ?
H25 O7 H24 103(3) ?
H20 O8 H21 112(4) ?
H19 O9 H18 94(5) ?
H23 O10 H22 100(3) ?

loop_
_geom_bond_atom_site_label_1
_geom_bond_atom_site_label_2
_geom_bond_distance
_geom_bond_publ_flag
C1 N1 1.337(2) ?
C1 C2 1.381(3) ?
C1 H1 0.88(2) ?
C2 C3 1.375(3) ?
C2 H2 0.89(2) ?
C3 C4 1.374(3) ?
C3 H3 0.91(2) ?
C4 C5 1.380(3) ?
C4 H4 0.87(2) ?
C5 N1 1.350(2) ?
C5 C6 1.481(2) ?
C6 N2 1.348(2) ?
C6 C7 1.386(3) ?
C7 C8 1.380(3) ?
C7 H5 0.92(2) ?
C8 C9 1.368(3) ?
C8 H6 0.91(3) ?
C9 C10 1.373(3) ?
C9 H7 0.96(2) ?
C10 N2 1.339(2) ?
C10 H8 0.94(2) ?
C11 O2 1.237(2) y
C11 O1 1.274(2) y
C11 C12 1.530(2) ?
C12 N3 1.478(2) y
C12 C13 1.521(2) ?
C12 H13 0.961(19) ?
C13 C14 1.520(2) ?
C13 H14 0.92(2) ?
C13 H15 0.92(2) ?
C14 O3 1.242(2) y
C14 O4 1.259(2) y
Cu1 O1 1.9484(12) y
Cu1 N3 1.9722(15) y
Cu1 N1 1.9856(14) y
Cu1 N2 2.0130(14) y
Cu1 O5 2.2840(15) y
N3 H11 0.81(2) ?
N3 H12 0.87(2) ?
O5 H9 0.80(3) ?
O5 H10 0.79(3) ?
O6 H16 0.67(3) ?
O6 H17 0.87(5) ?
O7 H25 0.77(3) ?
O7 H24 0.82(3) ?
O8 H20 0.82(4) ?
O8 H21 0.63(3) ?
O9 H19 0.73(4) ?
O9 H18 0.846(10) ?
O10 H23 0.84(3) ?
O10 H22 0.79(3) ?

loop_
_geom_hbond_atom_site_label_D
_geom_hbond_atom_site_label_H
_geom_hbond_atom_site_label_A
_geom_hbond_site_symmetry_A
_geom_hbond_distance_DH
_geom_hbond_distance_HA
_geom_hbond_distance_DA
_geom_hbond_angle_DHA
N3 H12 O4 4_565 0.87(2) 2.02(2) 2.890(2) 176.1(19)
O7 H24 O6 4_565 0.82(3) 1.98(4) 2.799(3) 173(3)
O7 H25 O4 1_554 0.77(3) 1.89(3) 2.652(2) 173(3)
O10 H23 O8 . 0.84(3) 1.96(3) 2.762(3) 159(3)
O10 H22 O3 1_654 0.79(3) 1.95(3) 2.738(2) 170(3)
O8 H21 O7 . 0.63(3) 2.21(3) 2.836(3) 170(4)
O8 H20 O2 1_554 0.82(4) 1.99(4) 2.814(3) 178(4)
O9 H19 O10 . 0.73(4) 2.05(4) 2.779(3) 172(4)
O9 H18 O8 4_566 0.846(10) 2.51(4) 3.287(5) 153(7)
O6 H17 O9 . 0.87(5) 1.93(5) 2.789(4) 166(5)
O6 H16 O2 1_554 0.67(3) 2.14(3) 2.799(2) 170(3)
N3 H11 O10 4_466 0.81(2) 2.52(2) 3.111(2) 131.0(17)
N3 H11 O3 . 0.81(2) 2.35(2) 2.917(2) 127.4(17)
O5 H10 O7 4_566 0.79(3) 2.01(3) 2.784(2) 166(2)
O5 H9 O6 3_666 0.80(3) 2.02(3) 2.815(3) 177(3)
